data_4118167
loop_
_publ_author_name
'Henning Arp'
'Judith Baumgartner'
'Christoph Marschner'
'Patrick Zark'
'Thomas M\"uller'

_publ_section_title
;
 Coordination Chemistry of Cyclic Disilylated Stannylenes and Plumbylenes
 to Group 4 Metallocenes
;
_journal_name_full 'Journal of the American Chemical Society'
_journal_page_first 10864
_journal_page_last 10875
_journal_paper_doi 10.1021/ja301547x
_journal_volume 134
_journal_year 2012
_chemical_formula_sum 'C58 H134 N Si18 Sn2 Ti2'
_chemical_formula_weight 1684.46
_chemical_name_systematic
; 
 ? 
;
_space_group_IT_number 14
_symmetry_cell_setting monoclinic
_symmetry_space_group_name_Hall '-P 2ybc'
_symmetry_space_group_name_H-M 'P 1 21/c 1'
_atom_sites_solution_hydrogens geom
_atom_sites_solution_primary direct
_atom_sites_solution_secondary difmap
_audit_creation_method SHELXL-97
_cell_angle_alpha 90.00
_cell_angle_beta 103.55(3)
_cell_angle_gamma 90.00
_cell_formula_units_Z 4
_cell_length_a 25.784(5)
_cell_length_b 27.759(6)
_cell_length_c 13.721(3)
_cell_measurement_reflns_used 5243
_cell_measurement_temperature 100(2)
_cell_measurement_theta_max 42.837
_cell_measurement_theta_min 4.677
_cell_volume 9547(4)
_computing_cell_refinement 'Bruker XSCANS'
_computing_data_collection 'Bruker XSCANS'
_computing_data_reduction 'Bruker SHELXTL'
_computing_molecular_graphics 'Bruker SHELXTL'
_computing_publication_material 'Bruker SHELXTL'
_computing_structure_refinement 'SHELXL-97 (Sheldrick, 1997)'
_computing_structure_solution 'SHELXS-97 (Sheldrick, 1990)'
_diffrn_ambient_temperature 100(2)
_diffrn_measured_fraction_theta_full 0.995
_diffrn_measured_fraction_theta_max 0.995
_diffrn_measurement_device_type 'SMART APEX'
_diffrn_measurement_method '\w scans'
_diffrn_radiation_monochromator graphite
_diffrn_radiation_source 'fine-focus sealed tube'
_diffrn_radiation_type MoK\a
_diffrn_radiation_wavelength 0.71073
_diffrn_reflns_av_R_equivalents 0.1311
_diffrn_reflns_av_sigmaI/netI 0.1380
_diffrn_reflns_limit_h_max 32
_diffrn_reflns_limit_h_min -32
_diffrn_reflns_limit_k_max 34
_diffrn_reflns_limit_k_min -33
_diffrn_reflns_limit_l_max 16
_diffrn_reflns_limit_l_min -17
_diffrn_reflns_number 76078
_diffrn_reflns_theta_full 26.37
_diffrn_reflns_theta_max 26.37
_diffrn_reflns_theta_min 1.09
_exptl_absorpt_coefficient_mu 0.934
_exptl_absorpt_correction_T_max 0.8280
_exptl_absorpt_correction_T_min 0.7298
_exptl_absorpt_correction_type multi-scan
_exptl_absorpt_process_details SADABS
_exptl_crystal_colour red
_exptl_crystal_density_diffrn 1.172
_exptl_crystal_description plates
_exptl_crystal_F_000 3540
_exptl_crystal_size_max 0.36
_exptl_crystal_size_mid 0.30
_exptl_crystal_size_min 0.21
_refine_diff_density_max 1.036
_refine_diff_density_min -0.765
_refine_diff_density_rms 0.126
_refine_ls_extinction_method none
_refine_ls_goodness_of_fit_ref 0.991
_refine_ls_hydrogen_treatment constr
_refine_ls_matrix_type full
_refine_ls_number_parameters 768
_refine_ls_number_reflns 19449
_refine_ls_number_restraints 0
_refine_ls_restrained_S_all 0.991
_refine_ls_R_factor_all 0.1291
_refine_ls_R_factor_gt 0.0733
_refine_ls_shift/su_max 0.005
_refine_ls_shift/su_mean 0.000
_refine_ls_structure_factor_coef Fsqd
_refine_ls_weighting_details 'calc w=1/[\s^2^(Fo^2^)+(0.0536P)^2^+0.0000P] where P=(Fo^2^+2Fc^2^)/3'
_refine_ls_weighting_scheme calc
_refine_ls_wR_factor_gt 0.1298
_refine_ls_wR_factor_ref 0.1471
_reflns_number_gt 12233
_reflns_number_total 19449
_reflns_threshold_expression >2sigma(I)
_cod_data_source_file ja301547x_si_002_7.cif
_cod_data_source_block 13/14_843j
_cod_original_cell_volume 9547(3)
_cod_database_code 4118167

loop_
_symmetry_equiv_pos_as_xyz
'x, y, z'
'-x, y+1/2, -z+1/2'
'-x, -y, -z'
'x, -y-1/2, z-1/2'

loop_
_atom_site_label
_atom_site_type_symbol
_atom_site_fract_x
_atom_site_fract_y
_atom_site_fract_z
_atom_site_U_iso_or_equiv
_atom_site_adp_type
_atom_site_occupancy
_atom_site_symmetry_multiplicity
_atom_site_calc_flag
_atom_site_refinement_flags
Ti1 Ti 0.19810(4) 0.44179(4) 0.01219(8) 0.0186(3) Uani 1 1 d .
Ti2 Ti 0.08636(5) 0.38471(5) 0.45052(9) 0.0312(3) Uani 1 1 d .
N1 N 0.0711(2) 0.3294(2) 0.5358(4) 0.0269(13) Uani 1 1 d .
Sn1 Sn 0.216034(17) 0.537701(15) 0.00147(3) 0.01765(11) Uani 1 1 d .
Sn2 Sn 0.305033(17) 0.427950(15) 0.07403(3) 0.01811(11) Uani 1 1 d .
Si1 Si 0.17743(8) 0.60642(7) 0.09932(13) 0.0233(4) Uani 1 1 d .
Si2 Si 0.21072(8) 0.67913(7) 0.05061(14) 0.0263(4) Uani 1 1 d .
Si3 Si 0.21279(8) 0.67062(7) -0.11804(14) 0.0273(5) Uani 1 1 d .
Si4 Si 0.24174(8) 0.59189(7) -0.13820(13) 0.0233(4) Uani 1 1 d .
Si5 Si 0.18301(8) 0.61334(7) 0.27285(14) 0.0289(5) Uani 1 1 d .
Si6 Si 0.08473(8) 0.59854(7) 0.02263(15) 0.0312(5) Uani 1 1 d .
Si7 Si 0.33522(8) 0.59082(7) -0.11258(15) 0.0312(5) Uani 1 1 d .
Si8 Si 0.20912(8) 0.57421(7) -0.30983(13) 0.0283(5) Uani 1 1 d .
Si9 Si 0.37274(7) 0.43715(7) 0.24996(13) 0.0207(4) Uani 1 1 d .
Si10 Si 0.44581(7) 0.38651(7) 0.24968(13) 0.0238(4) Uani 1 1 d .
Si11 Si 0.45248(7) 0.37882(7) 0.08325(13) 0.0232(4) Uani 1 1 d .
Si12 Si 0.36442(7) 0.37245(7) -0.01447(13) 0.0215(4) Uani 1 1 d .
Si13 Si 0.40176(7) 0.51761(7) 0.26891(14) 0.0254(4) Uani 1 1 d .
Si14 Si 0.34553(8) 0.41907(7) 0.39861(13) 0.0276(5) Uani 1 1 d .
Si15 Si 0.32999(8) 0.29501(7) 0.00882(15) 0.0281(5) Uani 1 1 d .
Si16 Si 0.37063(8) 0.37489(8) -0.18350(14) 0.0315(5) Uani 1 1 d .
Si17 Si 0.01888(8) 0.33343(8) 0.59354(15) 0.0310(5) Uani 1 1 d .
Si18 Si 0.11116(8) 0.27970(8) 0.54616(18) 0.0405(6) Uani 1 1 d .
C1 C 0.2004(3) 0.4616(3) 0.1800(5) 0.040(2) Uani 1 1 d .
H1 H 0.2248 0.4859 0.2205 0.048 Uiso 1 1 calc R
C2 C 0.1491(3) 0.4714(3) 0.1234(5) 0.0360(19) Uani 1 1 d .
H2 H 0.1302 0.5030 0.1185 0.043 Uiso 1 1 calc R
C3 C 0.1263(3) 0.4267(4) 0.0864(5) 0.047(2) Uani 1 1 d .
H3 H 0.0884 0.4206 0.0509 0.057 Uiso 1 1 calc R
C4 C 0.1662(4) 0.3915(3) 0.1226(6) 0.043(2) Uani 1 1 d .
H4 H 0.1612 0.3558 0.1152 0.051 Uiso 1 1 calc R
C5 C 0.2102(3) 0.4141(3) 0.1799(6) 0.048(2) Uani 1 1 d .
H5 H 0.2428 0.3976 0.2199 0.057 Uiso 1 1 calc R
C6 C 0.1655(3) 0.4593(3) -0.1599(4) 0.0287(17) Uani 1 1 d .
H6 H 0.1538 0.4915 -0.1896 0.034 Uiso 1 1 calc R
C7 C 0.2164(3) 0.4389(2) -0.1476(4) 0.0243(15) Uani 1 1 d .
H7 H 0.2476 0.4545 -0.1669 0.029 Uiso 1 1 calc R
C8 C 0.2143(3) 0.3911(2) -0.1160(5) 0.0270(16) Uani 1 1 d .
H8 H 0.2438 0.3670 -0.1083 0.032 Uiso 1 1 calc R
C9 C 0.1629(3) 0.3815(2) -0.1073(5) 0.0314(17) Uani 1 1 d .
H9 H 0.1488 0.3494 -0.0925 0.038 Uiso 1 1 calc R
C10 C 0.1325(3) 0.4236(3) -0.1338(5) 0.0316(17) Uani 1 1 d .
H10 H 0.0931 0.4263 -0.1412 0.038 Uiso 1 1 calc R
C11 C 0.1728(3) 0.7358(2) 0.0666(5) 0.0380(19) Uani 1 1 d .
H11A H 0.1734 0.7403 0.1376 0.057 Uiso 1 1 calc R
H11B H 0.1358 0.7329 0.0280 0.057 Uiso 1 1 calc R
H11C H 0.1896 0.7635 0.0423 0.057 Uiso 1 1 calc R
C12 C 0.2805(3) 0.6902(2) 0.1272(5) 0.0319(17) Uani 1 1 d .
H12A H 0.2981 0.7141 0.0934 0.048 Uiso 1 1 calc R
H12B H 0.3007 0.6599 0.1344 0.048 Uiso 1 1 calc R
H12C H 0.2790 0.7022 0.1937 0.048 Uiso 1 1 calc R
C13 C 0.1431(3) 0.6828(2) -0.1977(5) 0.0350(18) Uani 1 1 d .
H13A H 0.1310 0.7145 -0.1809 0.052 Uiso 1 1 calc R
H13B H 0.1185 0.6580 -0.1843 0.052 Uiso 1 1 calc R
H13C H 0.1437 0.6820 -0.2688 0.052 Uiso 1 1 calc R
C14 C 0.2584(3) 0.7177(2) -0.1520(5) 0.0383(19) Uani 1 1 d .
H14A H 0.2583 0.7148 -0.2232 0.057 Uiso 1 1 calc R
H14B H 0.2947 0.7129 -0.1115 0.057 Uiso 1 1 calc R
H14C H 0.2459 0.7498 -0.1388 0.057 Uiso 1 1 calc R
C15 C 0.2517(3) 0.6287(3) 0.3492(5) 0.047(2) Uani 1 1 d .
H15A H 0.2487 0.6486 0.4067 0.071 Uiso 1 1 calc R
H15B H 0.2712 0.6466 0.3075 0.071 Uiso 1 1 calc R
H15C H 0.2711 0.5990 0.3732 0.071 Uiso 1 1 calc R
C16 C 0.1382(3) 0.6647(3) 0.2882(5) 0.0393(19) Uani 1 1 d .
H16A H 0.1399 0.6696 0.3596 0.059 Uiso 1 1 calc R
H16B H 0.1014 0.6572 0.2530 0.059 Uiso 1 1 calc R
H16C H 0.1499 0.6941 0.2601 0.059 Uiso 1 1 calc R
C17 C 0.1594(3) 0.5593(3) 0.3312(5) 0.041(2) Uani 1 1 d .
H17A H 0.1871 0.5345 0.3424 0.062 Uiso 1 1 calc R
H17B H 0.1269 0.5467 0.2863 0.062 Uiso 1 1 calc R
H17C H 0.1517 0.5684 0.3954 0.062 Uiso 1 1 calc R
C18 C 0.0522(3) 0.6587(3) -0.0151(6) 0.050(2) Uani 1 1 d .
H18A H 0.0692 0.6740 -0.0640 0.075 Uiso 1 1 calc R
H18B H 0.0565 0.6793 0.0442 0.075 Uiso 1 1 calc R
H18C H 0.0142 0.6539 -0.0451 0.075 Uiso 1 1 calc R
C19 C 0.0735(3) 0.5600(3) -0.0931(5) 0.042(2) Uani 1 1 d .
H19A H 0.0362 0.5629 -0.1304 0.063 Uiso 1 1 calc R
H19B H 0.0812 0.5263 -0.0737 0.063 Uiso 1 1 calc R
H19C H 0.0971 0.5707 -0.1354 0.063 Uiso 1 1 calc R
C20 C 0.0447(3) 0.5709(3) 0.1060(6) 0.048(2) Uani 1 1 d .
H20A H 0.0076 0.5672 0.0686 0.071 Uiso 1 1 calc R
H20B H 0.0461 0.5919 0.1641 0.071 Uiso 1 1 calc R
H20C H 0.0595 0.5393 0.1290 0.071 Uiso 1 1 calc R
C21 C 0.3708(3) 0.6267(3) -0.0010(5) 0.041(2) Uani 1 1 d .
H21A H 0.3619 0.6138 0.0596 0.061 Uiso 1 1 calc R
H21B H 0.3597 0.6605 -0.0099 0.061 Uiso 1 1 calc R
H21C H 0.4094 0.6244 0.0055 0.061 Uiso 1 1 calc R
C22 C 0.3583(3) 0.6148(3) -0.2239(5) 0.047(2) Uani 1 1 d .
H22A H 0.3973 0.6131 -0.2104 0.071 Uiso 1 1 calc R
H22B H 0.3469 0.6484 -0.2360 0.071 Uiso 1 1 calc R
H22C H 0.3427 0.5954 -0.2832 0.071 Uiso 1 1 calc R
C23 C 0.3579(3) 0.5276(3) -0.0941(7) 0.055(2) Uani 1 1 d .
H23A H 0.3956 0.5256 -0.0959 0.082 Uiso 1 1 calc R
H23B H 0.3366 0.5075 -0.1475 0.082 Uiso 1 1 calc R
H23C H 0.3534 0.5161 -0.0290 0.082 Uiso 1 1 calc R
C24 C 0.2242(3) 0.6275(3) -0.3836(5) 0.044(2) Uani 1 1 d .
H24A H 0.2623 0.6351 -0.3631 0.066 Uiso 1 1 calc R
H24B H 0.2034 0.6554 -0.3707 0.066 Uiso 1 1 calc R
H24C H 0.2146 0.6199 -0.4553 0.066 Uiso 1 1 calc R
C25 C 0.2404(3) 0.5200(3) -0.3527(5) 0.0348(18) Uani 1 1 d .
H25A H 0.2255 0.4908 -0.3297 0.052 Uiso 1 1 calc R
H25B H 0.2790 0.5208 -0.3249 0.052 Uiso 1 1 calc R
H25C H 0.2331 0.5199 -0.4261 0.052 Uiso 1 1 calc R
C26 C 0.1349(3) 0.5679(3) -0.3450(5) 0.0360(18) Uani 1 1 d .
H26A H 0.1233 0.5603 -0.4165 0.054 Uiso 1 1 calc R
H26B H 0.1184 0.5982 -0.3313 0.054 Uiso 1 1 calc R
H26C H 0.1241 0.5420 -0.3056 0.054 Uiso 1 1 calc R
C27 C 0.5108(3) 0.4114(3) 0.3314(5) 0.0343(18) Uani 1 1 d .
H27A H 0.5068 0.4158 0.4002 0.051 Uiso 1 1 calc R
H27B H 0.5190 0.4425 0.3046 0.051 Uiso 1 1 calc R
H27C H 0.5400 0.3888 0.3313 0.051 Uiso 1 1 calc R
C28 C 0.4359(3) 0.3238(2) 0.2989(5) 0.0316(17) Uani 1 1 d .
H28A H 0.4648 0.3026 0.2895 0.047 Uiso 1 1 calc R
H28B H 0.4016 0.3108 0.2620 0.047 Uiso 1 1 calc R
H28C H 0.4363 0.3257 0.3704 0.047 Uiso 1 1 calc R
C29 C 0.4857(3) 0.4338(3) 0.0462(5) 0.0326(17) Uani 1 1 d .
H29A H 0.5168 0.4421 0.0997 0.049 Uiso 1 1 calc R
H29B H 0.4604 0.4608 0.0352 0.049 Uiso 1 1 calc R
H29C H 0.4972 0.4273 -0.0158 0.049 Uiso 1 1 calc R
C30 C 0.4979(3) 0.3264(3) 0.0733(5) 0.0373(19) Uani 1 1 d .
H30A H 0.5009 0.3231 0.0038 0.056 Uiso 1 1 calc R
H30B H 0.4830 0.2967 0.0943 0.056 Uiso 1 1 calc R
H30C H 0.5333 0.3322 0.1168 0.056 Uiso 1 1 calc R
C31 C 0.3429(3) 0.5578(3) 0.2396(6) 0.041(2) Uani 1 1 d .
H31A H 0.3545 0.5913 0.2522 0.062 Uiso 1 1 calc R
H31B H 0.3186 0.5494 0.2821 0.062 Uiso 1 1 calc R
H31C H 0.3245 0.5541 0.1690 0.062 Uiso 1 1 calc R
C32 C 0.4397(3) 0.5300(3) 0.4011(5) 0.040(2) Uani 1 1 d .
H32A H 0.4692 0.5070 0.4201 0.061 Uiso 1 1 calc R
H32B H 0.4158 0.5266 0.4466 0.061 Uiso 1 1 calc R
H32C H 0.4540 0.5629 0.4055 0.061 Uiso 1 1 calc R
C33 C 0.4465(3) 0.5350(3) 0.1867(6) 0.0396(19) Uani 1 1 d .
H33A H 0.4288 0.5283 0.1167 0.059 Uiso 1 1 calc R
H33B H 0.4797 0.5166 0.2055 0.059 Uiso 1 1 calc R
H33C H 0.4545 0.5695 0.1946 0.059 Uiso 1 1 calc R
C34 C 0.3072(3) 0.3613(3) 0.3934(5) 0.0393(19) Uani 1 1 d .
H34A H 0.3270 0.3353 0.3703 0.059 Uiso 1 1 calc R
H34B H 0.2722 0.3650 0.3468 0.059 Uiso 1 1 calc R
H34C H 0.3023 0.3536 0.4604 0.059 Uiso 1 1 calc R
C35 C 0.4071(3) 0.4113(3) 0.5032(5) 0.039(2) Uani 1 1 d .
H35A H 0.3965 0.4058 0.5665 0.059 Uiso 1 1 calc R
H35B H 0.4290 0.4404 0.5089 0.059 Uiso 1 1 calc R
H35C H 0.4276 0.3836 0.4887 0.059 Uiso 1 1 calc R
C36 C 0.3042(3) 0.4682(3) 0.4384(5) 0.042(2) Uani 1 1 d .
H36A H 0.2727 0.4746 0.3842 0.062 Uiso 1 1 calc R
H36B H 0.3256 0.4977 0.4533 0.062 Uiso 1 1 calc R
H36C H 0.2928 0.4580 0.4985 0.062 Uiso 1 1 calc R
C37 C 0.2899(3) 0.2955(3) 0.1070(5) 0.041(2) Uani 1 1 d .
H37A H 0.2807 0.2624 0.1212 0.062 Uiso 1 1 calc R
H37B H 0.2571 0.3141 0.0825 0.062 Uiso 1 1 calc R
H37C H 0.3109 0.3104 0.1685 0.062 Uiso 1 1 calc R
C38 C 0.2848(3) 0.2709(3) -0.1090(6) 0.044(2) Uani 1 1 d .
H38A H 0.3039 0.2703 -0.1629 0.067 Uiso 1 1 calc R
H38B H 0.2533 0.2917 -0.1287 0.067 Uiso 1 1 calc R
H38C H 0.2735 0.2382 -0.0970 0.067 Uiso 1 1 calc R
C39 C 0.3844(3) 0.2493(2) 0.0478(5) 0.0341(18) Uani 1 1 d .
H39A H 0.4066 0.2580 0.1138 0.051 Uiso 1 1 calc R
H39B H 0.4065 0.2487 -0.0014 0.051 Uiso 1 1 calc R
H39C H 0.3687 0.2175 0.0515 0.051 Uiso 1 1 calc R
C40 C 0.4115(4) 0.3212(4) -0.2016(6) 0.076(3) Uani 1 1 d .
H40A H 0.4178 0.3218 -0.2693 0.115 Uiso 1 1 calc R
H40B H 0.3922 0.2916 -0.1929 0.115 Uiso 1 1 calc R
H40C H 0.4457 0.3219 -0.1522 0.115 Uiso 1 1 calc R
C41 C 0.4083(4) 0.4281(4) -0.2146(6) 0.080(4) Uani 1 1 d .
H41A H 0.4377 0.4358 -0.1572 0.120 Uiso 1 1 calc R
H41B H 0.3843 0.4559 -0.2300 0.120 Uiso 1 1 calc R
H41C H 0.4227 0.4206 -0.2729 0.120 Uiso 1 1 calc R
C42 C 0.3061(3) 0.3719(3) -0.2804(5) 0.045(2) Uani 1 1 d .
H42A H 0.3132 0.3738 -0.3474 0.067 Uiso 1 1 calc R
H42B H 0.2833 0.3989 -0.2710 0.067 Uiso 1 1 calc R
H42C H 0.2880 0.3415 -0.2736 0.067 Uiso 1 1 calc R
C43 C 0.0679(4) 0.3669(5) 0.2780(6) 0.068(3) Uani 1 1 d .
H43 H 0.0928 0.3498 0.2438 0.082 Uiso 1 1 calc R
C44 C 0.0635(4) 0.4172(4) 0.2845(6) 0.061(3) Uani 1 1 d .
H44 H 0.0840 0.4419 0.2558 0.074 Uiso 1 1 calc R
C45 C 0.0205(4) 0.4258(4) 0.3295(6) 0.066(3) Uani 1 1 d .
H45 H 0.0046 0.4579 0.3384 0.079 Uiso 1 1 calc R
C46 C -0.0020(3) 0.3797(4) 0.3432(6) 0.057(3) Uani 1 1 d .
H46 H -0.0357 0.3742 0.3659 0.068 Uiso 1 1 calc R
C47 C 0.0280(4) 0.3449(4) 0.3131(5) 0.059(3) Uani 1 1 d .
H47 H 0.0197 0.3097 0.3092 0.071 Uiso 1 1 calc R
C48 C 0.1285(4) 0.4621(3) 0.4740(6) 0.054(2) Uani 1 1 d .
H48 H 0.1152 0.4921 0.4357 0.065 Uiso 1 1 calc R
C49 C 0.1661(3) 0.4295(3) 0.4516(6) 0.053(2) Uani 1 1 d .
H49 H 0.1839 0.4323 0.3944 0.063 Uiso 1 1 calc R
C50 C 0.1791(3) 0.3959(3) 0.5305(6) 0.045(2) Uani 1 1 d .
H50 H 0.2077 0.3708 0.5397 0.054 Uiso 1 1 calc R
C51 C 0.1488(3) 0.4077(3) 0.5989(6) 0.041(2) Uani 1 1 d .
H51 H 0.1524 0.3924 0.6662 0.050 Uiso 1 1 calc R
C52 C 0.1169(3) 0.4477(3) 0.5638(6) 0.045(2) Uani 1 1 d .
H52 H 0.0949 0.4661 0.6021 0.054 Uiso 1 1 calc R
C53 C -0.0014(3) 0.3970(3) 0.6103(6) 0.045(2) Uani 1 1 d .
H53A H 0.0265 0.4129 0.6609 0.067 Uiso 1 1 calc R
H53B H -0.0349 0.3971 0.6323 0.067 Uiso 1 1 calc R
H53C H -0.0064 0.4142 0.5464 0.067 Uiso 1 1 calc R
C54 C -0.0422(3) 0.3010(3) 0.5235(6) 0.053(2) Uani 1 1 d .
H54A H -0.0552 0.3160 0.4577 0.080 Uiso 1 1 calc R
H54B H -0.0700 0.3028 0.5615 0.080 Uiso 1 1 calc R
H54C H -0.0334 0.2671 0.5148 0.080 Uiso 1 1 calc R
C55 C 0.0356(3) 0.3087(3) 0.7236(6) 0.053(2) Uani 1 1 d .
H55A H 0.0430 0.2741 0.7214 0.080 Uiso 1 1 calc R
H55B H 0.0054 0.3137 0.7546 0.080 Uiso 1 1 calc R
H55C H 0.0671 0.3252 0.7632 0.080 Uiso 1 1 calc R
C56 C 0.0711(3) 0.2224(3) 0.5378(7) 0.063(3) Uani 1 1 d .
H56A H 0.0499 0.2229 0.5886 0.094 Uiso 1 1 calc R
H56B H 0.0952 0.1947 0.5495 0.094 Uiso 1 1 calc R
H56C H 0.0472 0.2199 0.4710 0.094 Uiso 1 1 calc R
C57 C 0.1641(3) 0.2777(3) 0.6656(6) 0.055(2) Uani 1 1 d .
H57A H 0.1869 0.3062 0.6700 0.082 Uiso 1 1 calc R
H57B H 0.1858 0.2486 0.6666 0.082 Uiso 1 1 calc R
H57C H 0.1474 0.2771 0.7227 0.082 Uiso 1 1 calc R
C58 C 0.1456(3) 0.2746(3) 0.4402(6) 0.057(3) Uani 1 1 d .
H58A H 0.1189 0.2697 0.3772 0.086 Uiso 1 1 calc R
H58B H 0.1701 0.2471 0.4522 0.086 Uiso 1 1 calc R
H58C H 0.1656 0.3042 0.4360 0.086 Uiso 1 1 calc R

loop_
_atom_site_aniso_label
_atom_site_aniso_U_11
_atom_site_aniso_U_22
_atom_site_aniso_U_33
_atom_site_aniso_U_23
_atom_site_aniso_U_13
_atom_site_aniso_U_12
Ti1 0.0221(6) 0.0170(6) 0.0165(6) -0.0007(5) 0.0039(5) -0.0004(5)
Ti2 0.0297(7) 0.0430(9) 0.0199(7) 0.0013(6) 0.0039(6) -0.0090(6)
N1 0.024(3) 0.031(3) 0.027(3) -0.005(3) 0.008(3) -0.006(3)
Sn1 0.0204(2) 0.0161(2) 0.0161(2) -0.00026(19) 0.00352(18) 0.00085(19)
Sn2 0.0206(2) 0.0174(2) 0.0152(2) -0.00080(19) 0.00189(18) -0.00039(19)
Si1 0.0303(11) 0.0197(10) 0.0204(10) -0.0013(8) 0.0066(8) 0.0044(8)
Si2 0.0348(12) 0.0191(10) 0.0240(10) 0.0000(8) 0.0050(9) 0.0013(9)
Si3 0.0400(12) 0.0193(10) 0.0213(10) 0.0033(8) 0.0049(9) -0.0015(9)
Si4 0.0298(11) 0.0203(10) 0.0201(10) 0.0040(8) 0.0067(8) 0.0010(8)
Si5 0.0403(12) 0.0258(11) 0.0235(10) -0.0029(8) 0.0135(9) 0.0031(9)
Si6 0.0305(12) 0.0282(12) 0.0340(12) -0.0010(9) 0.0059(9) 0.0069(9)
Si7 0.0331(12) 0.0279(11) 0.0358(12) 0.0028(9) 0.0149(10) -0.0034(9)
Si8 0.0419(12) 0.0260(11) 0.0173(10) -0.0004(8) 0.0073(9) 0.0033(10)
Si9 0.0225(10) 0.0232(10) 0.0150(9) -0.0019(8) 0.0016(8) -0.0015(8)
Si10 0.0255(10) 0.0284(11) 0.0161(9) -0.0018(8) 0.0017(8) 0.0015(9)
Si11 0.0240(10) 0.0256(11) 0.0193(10) -0.0038(8) 0.0033(8) 0.0021(8)
Si12 0.0233(10) 0.0231(10) 0.0185(9) -0.0051(8) 0.0053(8) 0.0001(8)
Si13 0.0247(11) 0.0259(11) 0.0225(10) -0.0017(8) -0.0007(8) -0.0012(9)
Si14 0.0326(11) 0.0318(12) 0.0175(10) 0.0004(8) 0.0041(8) -0.0032(9)
Si15 0.0283(11) 0.0213(11) 0.0325(11) -0.0034(9) 0.0027(9) -0.0004(9)
Si16 0.0300(11) 0.0449(13) 0.0195(10) -0.0088(9) 0.0055(9) 0.0004(10)
Si17 0.0289(11) 0.0350(12) 0.0308(11) -0.0008(9) 0.0106(9) -0.0068(9)
Si18 0.0281(12) 0.0374(13) 0.0555(15) -0.0020(11) 0.0090(11) 0.0010(10)
C1 0.053(5) 0.042(5) 0.028(4) -0.005(4) 0.018(4) -0.021(4)
C2 0.051(5) 0.032(5) 0.038(4) 0.006(4) 0.037(4) 0.012(4)
C3 0.031(4) 0.092(7) 0.024(4) 0.000(4) 0.018(3) -0.021(5)
C4 0.072(6) 0.029(4) 0.041(5) 0.000(4) 0.040(5) -0.002(4)
C5 0.050(5) 0.058(6) 0.035(5) 0.021(4) 0.011(4) 0.007(5)
C6 0.036(4) 0.028(4) 0.013(3) -0.007(3) -0.013(3) 0.005(3)
C7 0.024(4) 0.034(4) 0.017(3) -0.002(3) 0.008(3) -0.004(3)
C8 0.032(4) 0.022(4) 0.023(4) -0.010(3) -0.002(3) 0.006(3)
C9 0.039(5) 0.022(4) 0.029(4) -0.008(3) 0.000(3) -0.014(3)
C10 0.026(4) 0.042(5) 0.025(4) -0.004(3) 0.002(3) -0.003(4)
C11 0.052(5) 0.023(4) 0.039(5) -0.005(3) 0.012(4) 0.006(4)
C12 0.040(4) 0.028(4) 0.027(4) -0.007(3) 0.005(3) -0.010(3)
C13 0.051(5) 0.025(4) 0.024(4) 0.002(3) 0.000(3) 0.003(4)
C14 0.060(5) 0.020(4) 0.035(4) 0.009(3) 0.011(4) 0.003(4)
C15 0.060(6) 0.053(6) 0.030(4) -0.005(4) 0.013(4) 0.001(4)
C16 0.050(5) 0.041(5) 0.031(4) -0.008(4) 0.017(4) 0.013(4)
C17 0.065(6) 0.036(5) 0.030(4) 0.000(4) 0.026(4) 0.002(4)
C18 0.036(5) 0.044(5) 0.066(6) 0.004(4) 0.002(4) 0.021(4)
C19 0.029(4) 0.055(5) 0.035(4) -0.003(4) -0.006(3) 0.012(4)
C20 0.038(5) 0.047(5) 0.058(5) -0.009(4) 0.010(4) 0.004(4)
C21 0.044(5) 0.043(5) 0.035(4) 0.006(4) 0.010(4) 0.004(4)
C22 0.035(5) 0.078(7) 0.034(5) -0.013(4) 0.018(4) -0.024(4)
C23 0.034(5) 0.033(5) 0.097(7) 0.003(5) 0.016(5) 0.005(4)
C24 0.073(6) 0.039(5) 0.020(4) 0.005(3) 0.008(4) -0.003(4)
C25 0.044(5) 0.043(5) 0.018(4) -0.009(3) 0.010(3) -0.002(4)
C26 0.040(5) 0.040(5) 0.025(4) 0.001(3) 0.002(3) 0.017(4)
C27 0.023(4) 0.051(5) 0.025(4) -0.004(3) -0.002(3) -0.001(4)
C28 0.043(5) 0.022(4) 0.028(4) 0.003(3) 0.004(3) 0.006(3)
C29 0.033(4) 0.043(5) 0.020(4) 0.003(3) 0.003(3) 0.005(4)
C30 0.031(4) 0.040(5) 0.041(5) -0.010(4) 0.008(4) 0.004(4)
C31 0.037(5) 0.036(5) 0.048(5) -0.012(4) 0.005(4) 0.002(4)
C32 0.053(5) 0.035(5) 0.025(4) -0.004(3) -0.007(4) -0.010(4)
C33 0.039(5) 0.036(5) 0.048(5) 0.007(4) 0.019(4) 0.001(4)
C34 0.055(5) 0.035(5) 0.030(4) 0.001(3) 0.015(4) -0.010(4)
C35 0.041(5) 0.058(5) 0.019(4) -0.001(4) 0.007(3) 0.000(4)
C36 0.041(5) 0.049(5) 0.038(4) -0.012(4) 0.015(4) -0.003(4)
C37 0.044(5) 0.036(5) 0.047(5) 0.006(4) 0.016(4) -0.016(4)
C38 0.040(5) 0.030(4) 0.051(5) -0.001(4) -0.014(4) 0.000(4)
C39 0.037(4) 0.025(4) 0.037(4) 0.003(3) 0.001(3) 0.000(3)
C40 0.078(7) 0.119(9) 0.030(5) -0.016(5) 0.007(5) 0.056(7)
C41 0.092(8) 0.117(9) 0.041(5) -0.027(6) 0.033(5) -0.063(7)
C42 0.038(5) 0.070(6) 0.025(4) -0.008(4) 0.005(4) 0.010(4)
C43 0.047(6) 0.143(11) 0.016(4) -0.005(6) 0.010(4) -0.028(7)
C44 0.048(6) 0.104(9) 0.028(5) 0.023(5) -0.001(4) -0.020(6)
C45 0.051(6) 0.099(9) 0.036(5) 0.018(5) -0.011(5) 0.018(6)
C46 0.025(5) 0.108(9) 0.030(5) 0.013(5) -0.009(4) -0.005(5)
C47 0.055(6) 0.097(8) 0.019(4) -0.011(5) -0.004(4) -0.026(6)
C48 0.062(6) 0.045(5) 0.050(6) 0.011(5) 0.001(5) -0.015(5)
C49 0.042(5) 0.073(7) 0.041(5) 0.008(5) 0.003(4) -0.027(5)
C50 0.029(4) 0.060(6) 0.041(5) -0.010(4) -0.003(4) -0.008(4)
C51 0.049(5) 0.041(5) 0.029(4) -0.006(4) 0.000(4) -0.030(4)
C52 0.051(5) 0.047(5) 0.034(5) -0.009(4) 0.006(4) -0.012(4)
C53 0.051(5) 0.043(5) 0.048(5) -0.005(4) 0.028(4) 0.001(4)
C54 0.035(5) 0.060(6) 0.069(6) -0.013(5) 0.020(4) -0.018(4)
C55 0.050(5) 0.070(6) 0.047(5) 0.013(5) 0.025(4) -0.013(5)
C56 0.052(6) 0.030(5) 0.108(8) 0.006(5) 0.020(5) 0.006(4)
C57 0.035(5) 0.065(6) 0.065(6) 0.016(5) 0.012(4) 0.011(4)
C58 0.050(6) 0.065(6) 0.063(6) -0.023(5) 0.023(5) 0.004(5)

loop_
_atom_type_symbol
_atom_type_description
_atom_type_scat_dispersion_real
_atom_type_scat_dispersion_imag
_atom_type_scat_source
C C 0.0033 0.0016 'International Tables Vol C Tables 4.2.6.8 and 6.1.1.4'
H H 0.0000 0.0000 'International Tables Vol C Tables 4.2.6.8 and 6.1.1.4'
N N 0.0061 0.0033 'International Tables Vol C Tables 4.2.6.8 and 6.1.1.4'
Si Si 0.0817 0.0704 'International Tables Vol C Tables 4.2.6.8 and 6.1.1.4'
Ti Ti 0.2776 0.4457 'International Tables Vol C Tables 4.2.6.8 and 6.1.1.4'
Sn Sn -0.6537 1.4246 'International Tables Vol C Tables 4.2.6.8 and 6.1.1.4'

loop_
_geom_angle_atom_site_label_1
_geom_angle_atom_site_label_2
_geom_angle_atom_site_label_3
_geom_angle
C2 Ti1 C4 57.6(3)
C2 Ti1 C3 35.1(3)
C4 Ti1 C3 35.2(3)
C2 Ti1 C7 151.1(2)
C4 Ti1 C7 139.5(3)
C3 Ti1 C7 138.5(2)
C2 Ti1 C10 103.9(3)
C4 Ti1 C10 97.5(3)
C3 Ti1 C10 81.3(3)
C7 Ti1 C10 57.3(2)
C2 Ti1 C1 34.5(2)
C4 Ti1 C1 55.9(3)
C3 Ti1 C1 57.3(3)
C7 Ti1 C1 162.9(2)
C10 Ti1 C1 137.0(3)
C2 Ti1 C6 117.3(3)
C4 Ti1 C6 132.1(3)
C3 Ti1 C6 109.7(3)
C7 Ti1 C6 34.6(2)
C10 Ti1 C6 34.7(2)
C1 Ti1 C6 148.3(3)
C2 Ti1 C8 155.2(3)
C4 Ti1 C8 106.0(3)
C3 Ti1 C8 120.7(3)
C7 Ti1 C8 34.6(2)
C10 Ti1 C8 57.1(2)
C1 Ti1 C8 153.9(3)
C6 Ti1 C8 57.5(2)
C2 Ti1 C9 121.3(3)
C4 Ti1 C9 83.7(3)
C3 Ti1 C9 87.7(3)
C7 Ti1 C9 57.3(2)
C10 Ti1 C9 34.6(2)
C1 Ti1 C9 139.4(3)
C6 Ti1 C9 57.7(2)
C8 Ti1 C9 34.0(2)
C2 Ti1 C5 56.8(3)
C4 Ti1 C5 33.8(3)
C3 Ti1 C5 57.4(3)
C7 Ti1 C5 152.0(3)
C10 Ti1 C5 131.3(3)
C1 Ti1 C5 33.0(3)
C6 Ti1 C5 165.7(3)
C8 Ti1 C5 121.4(3)
C9 Ti1 C5 112.5(3)
C2 Ti1 Sn1 79.42(18)
C4 Ti1 Sn1 135.18(19)
C3 Ti1 Sn1 111.1(2)
C7 Ti1 Sn1 84.73(17)
C10 Ti1 Sn1 105.20(18)
C1 Ti1 Sn1 81.86(19)
C6 Ti1 Sn1 76.67(17)
C8 Ti1 Sn1 118.79(18)
C9 Ti1 Sn1 134.30(18)
C5 Ti1 Sn1 112.6(2)
C2 Ti1 Sn2 120.6(2)
C4 Ti1 Sn2 101.4(2)
C3 Ti1 Sn2 133.2(2)
C7 Ti1 Sn2 82.83(16)
C10 Ti1 Sn2 135.22(18)
C1 Ti1 Sn2 86.4(2)
C6 Ti1 Sn2 116.02(18)
C8 Ti1 Sn2 78.73(17)
C9 Ti1 Sn2 108.23(18)
C5 Ti1 Sn2 76.0(2)
Sn1 Ti1 Sn2 88.98(4)
N1 Ti2 C52 105.2(3)
N1 Ti2 C43 113.6(3)
C52 Ti2 C43 141.1(4)
N1 Ti2 C51 83.8(2)
C52 Ti2 C51 34.5(3)
C43 Ti2 C51 149.1(3)
N1 Ti2 C45 124.4(3)
C52 Ti2 C45 100.3(3)
C43 Ti2 C45 56.9(4)
C51 Ti2 C45 134.7(3)
N1 Ti2 C47 86.2(3)
C52 Ti2 C47 156.5(3)
C43 Ti2 C47 33.7(3)
C51 Ti2 C47 168.1(3)
C45 Ti2 C47 56.9(4)
N1 Ti2 C44 143.0(3)
C52 Ti2 C44 108.6(3)
C43 Ti2 C44 34.4(3)
C51 Ti2 C44 133.1(3)
C45 Ti2 C44 34.5(3)
C47 Ti2 C44 56.9(3)
N1 Ti2 C48 138.3(3)
C52 Ti2 C48 34.1(3)
C43 Ti2 C48 107.6(3)
C51 Ti2 C48 56.4(3)
C45 Ti2 C48 83.7(3)
C47 Ti2 C48 134.7(3)
C44 Ti2 C48 78.0(3)
N1 Ti2 C49 132.2(3)
C52 Ti2 C49 57.1(3)
C43 Ti2 C49 95.0(3)
C51 Ti2 C49 56.4(3)
C45 Ti2 C49 103.2(3)
C47 Ti2 C49 128.7(3)
C44 Ti2 C49 80.2(3)
C48 Ti2 C49 34.3(3)
N1 Ti2 C50 98.1(3)
C52 Ti2 C50 57.3(3)
C43 Ti2 C50 115.6(3)
C51 Ti2 C50 33.9(3)
C45 Ti2 C50 136.9(3)
C47 Ti2 C50 142.6(3)
C44 Ti2 C50 112.5(3)
C48 Ti2 C50 56.8(3)
C49 Ti2 C50 34.1(3)
N1 Ti2 C46 91.5(3)
C52 Ti2 C46 124.7(3)
C43 Ti2 C46 55.5(3)
C51 Ti2 C46 153.6(3)
C45 Ti2 C46 34.9(3)
C47 Ti2 C46 32.9(3)
C44 Ti2 C46 56.8(3)
C48 Ti2 C46 117.9(3)
C49 Ti2 C46 136.0(3)
C50 Ti2 C46 169.3(3)
Si18 N1 Si17 122.5(3)
Si18 N1 Ti2 117.7(3)
Si17 N1 Ti2 119.8(3)
Si4 Sn1 Si1 98.35(6)
Si4 Sn1 Ti1 132.35(5)
Si1 Sn1 Ti1 126.06(5)
Si9 Sn2 Si12 98.37(6)
Si9 Sn2 Ti1 132.67(5)
Si12 Sn2 Ti1 126.21(5)
Si2 Si1 Si5 106.08(10)
Si2 Si1 Si6 110.37(10)
Si5 Si1 Si6 105.70(10)
Si2 Si1 Sn1 105.54(8)
Si5 Si1 Sn1 128.83(9)
Si6 Si1 Sn1 99.59(8)
C12 Si2 C11 104.6(3)
C12 Si2 Si3 109.2(2)
C11 Si2 Si3 109.3(2)
C12 Si2 Si1 110.2(2)
C11 Si2 Si1 116.6(3)
Si3 Si2 Si1 106.80(10)
C14 Si3 C13 107.2(3)
C14 Si3 Si2 109.5(2)
C13 Si3 Si2 108.2(2)
C14 Si3 Si4 112.5(2)
C13 Si3 Si4 112.4(2)
Si2 Si3 Si4 107.00(10)
Si3 Si4 Si7 109.69(10)
Si3 Si4 Si8 105.22(10)
Si7 Si4 Si8 105.05(10)
Si3 Si4 Sn1 107.71(8)
Si7 Si4 Sn1 107.88(9)
Si8 Si4 Sn1 120.98(9)
C17 Si5 C16 106.9(3)
C17 Si5 C15 107.6(4)
C16 Si5 C15 106.8(4)
C17 Si5 Si1 114.7(2)
C16 Si5 Si1 106.4(2)
C15 Si5 Si1 114.0(3)
C20 Si6 C19 106.5(4)
C20 Si6 C18 104.9(4)
C19 Si6 C18 107.5(4)
C20 Si6 Si1 114.0(3)
C19 Si6 Si1 111.4(2)
C18 Si6 Si1 112.0(3)
C23 Si7 C21 108.3(4)
C23 Si7 C22 107.3(4)
C21 Si7 C22 106.7(3)
C23 Si7 Si4 108.2(3)
C21 Si7 Si4 113.8(3)
C22 Si7 Si4 112.4(3)
C25 Si8 C26 109.6(3)
C25 Si8 C24 107.8(3)
C26 Si8 C24 105.2(3)
C25 Si8 Si4 113.8(2)
C26 Si8 Si4 112.4(2)
C24 Si8 Si4 107.6(2)
Si13 Si9 Si10 109.50(10)
Si13 Si9 Si14 104.93(9)
Si10 Si9 Si14 105.95(10)
Si13 Si9 Sn2 108.56(8)
Si10 Si9 Sn2 107.41(8)
Si14 Si9 Sn2 120.19(9)
C28 Si10 C27 107.1(3)
C28 Si10 Si11 108.0(2)
C27 Si10 Si11 110.5(2)
C28 Si10 Si9 111.8(2)
C27 Si10 Si9 112.0(2)
Si11 Si10 Si9 107.35(10)
C29 Si11 C30 106.0(3)
C29 Si11 Si10 109.4(2)
C30 Si11 Si10 109.2(2)
C29 Si11 Si12 110.3(2)
C30 Si11 Si12 115.6(2)
Si10 Si11 Si12 106.31(10)
Si11 Si12 Si16 106.17(10)
Si11 Si12 Si15 109.38(10)
Si16 Si12 Si15 105.75(10)
Si11 Si12 Sn2 106.13(8)
Si16 Si12 Sn2 127.63(9)
Si15 Si12 Sn2 100.93(8)
C31 Si13 C33 107.7(4)
C31 Si13 C32 108.3(3)
C33 Si13 C32 106.3(4)
C31 Si13 Si9 109.0(3)
C33 Si13 Si9 114.1(3)
C32 Si13 Si9 111.2(2)
C34 Si14 C35 105.8(3)
C34 Si14 C36 107.5(3)
C35 Si14 C36 107.1(3)
C34 Si14 Si9 114.2(2)
C35 Si14 Si9 108.4(2)
C36 Si14 Si9 113.5(3)
C39 Si15 C37 107.6(3)
C39 Si15 C38 106.1(3)
C37 Si15 C38 106.5(4)
C39 Si15 Si12 111.8(2)
C37 Si15 Si12 112.0(2)
C38 Si15 Si12 112.5(3)
C41 Si16 C42 107.2(4)
C41 Si16 C40 105.1(5)
C42 Si16 C40 107.7(4)
C41 Si16 Si12 113.9(3)
C42 Si16 Si12 116.3(2)
C40 Si16 Si12 106.1(3)
N1 Si17 C55 112.8(3)
N1 Si17 C53 112.9(3)
C55 Si17 C53 103.8(4)
N1 Si17 C54 112.8(3)
C55 Si17 C54 106.9(4)
C53 Si17 C54 106.9(4)
N1 Si18 C57 113.6(3)
N1 Si18 C58 112.5(4)
C57 Si18 C58 107.2(4)
N1 Si18 C56 111.3(3)
C57 Si18 C56 107.8(4)
C58 Si18 C56 104.0(4)
C5 C1 C2 110.2(7)
C5 C1 Ti1 74.4(5)
C2 C1 Ti1 72.4(4)
C1 C2 C3 106.8(7)
C1 C2 Ti1 73.1(4)
C3 C2 Ti1 72.6(4)
C2 C3 C4 105.8(7)
C2 C3 Ti1 72.3(4)
C4 C3 Ti1 72.3(4)
C5 C4 C3 108.6(7)
C5 C4 Ti1 74.3(4)
C3 C4 Ti1 72.5(4)
C1 C5 C4 108.6(8)
C1 C5 Ti1 72.6(4)
C4 C5 Ti1 71.9(4)
C7 C6 C10 106.9(6)
C7 C6 Ti1 72.1(3)
C10 C6 Ti1 72.3(4)
C8 C7 C6 108.4(6)
C8 C7 Ti1 73.3(4)
C6 C7 Ti1 73.2(4)
C9 C8 C7 108.4(6)
C9 C8 Ti1 73.2(4)
C7 C8 Ti1 72.1(4)
C8 C9 C10 107.7(6)
C8 C9 Ti1 72.8(4)
C10 C9 Ti1 72.1(4)
C9 C10 C6 108.6(6)
C9 C10 Ti1 73.3(4)
C6 C10 Ti1 73.1(4)
C47 C43 C44 109.9(10)
C47 C43 Ti2 74.5(5)
C44 C43 Ti2 74.2(5)
C43 C44 C45 106.1(9)
C43 C44 Ti2 71.3(5)
C45 C44 Ti2 72.0(5)
C44 C45 C46 106.9(10)
C44 C45 Ti2 73.6(5)
C46 C45 Ti2 74.1(5)
C47 C46 C45 108.5(9)
C47 C46 Ti2 72.7(5)
C45 C46 Ti2 71.0(5)
C46 C47 C43 108.4(10)
C46 C47 Ti2 74.4(5)
C43 C47 Ti2 71.8(5)
C52 C48 C49 108.0(8)
C52 C48 Ti2 71.1(5)
C49 C48 Ti2 73.0(5)
C50 C49 C48 108.0(8)
C50 C49 Ti2 73.2(4)
C48 C49 Ti2 72.7(5)
C51 C50 C49 107.0(8)
C51 C50 Ti2 71.6(4)
C49 C50 Ti2 72.7(4)
C50 C51 C52 109.4(7)
C50 C51 Ti2 74.5(4)
C52 C51 Ti2 72.0(4)
C48 C52 C51 107.6(8)
C48 C52 Ti2 74.8(5)
C51 C52 Ti2 73.5(4)

loop_
_geom_bond_atom_site_label_1
_geom_bond_atom_site_label_2
_geom_bond_distance
Ti1 C2 2.346(6)
Ti1 C4 2.346(7)
Ti1 C3 2.350(7)
Ti1 C7 2.350(6)
Ti1 C10 2.354(7)
Ti1 C1 2.354(7)
Ti1 C6 2.364(6)
Ti1 C8 2.366(6)
Ti1 C9 2.370(6)
Ti1 C5 2.377(7)
Ti1 Sn1 2.7122(13)
Ti1 Sn2 2.7155(14)
Ti2 N1 2.024(6)
Ti2 C52 2.350(8)
Ti2 C43 2.354(8)
Ti2 C51 2.368(7)
Ti2 C45 2.371(8)
Ti2 C47 2.389(8)
Ti2 C44 2.392(8)
Ti2 C48 2.396(8)
Ti2 C49 2.399(8)
Ti2 C50 2.406(7)
Ti2 C46 2.411(8)
N1 Si18 1.710(6)
N1 Si17 1.719(5)
Sn1 Si4 2.6399(19)
Sn1 Si1 2.6567(19)
Sn2 Si9 2.639(2)
Sn2 Si12 2.6578(19)
Si1 Si2 2.351(3)
Si1 Si5 2.359(3)
Si1 Si6 2.386(3)
Si2 C12 1.884(7)
Si2 C11 1.890(7)
Si2 Si3 2.339(3)
Si3 C14 1.888(7)
Si3 C13 1.903(7)
Si3 Si4 2.347(3)
Si4 Si7 2.353(3)
Si4 Si8 2.359(3)
Si5 C17 1.868(7)
Si5 C16 1.878(7)
Si5 C15 1.885(8)
Si6 C20 1.875(8)
Si6 C19 1.880(7)
Si6 C18 1.885(7)
Si7 C23 1.849(8)
Si7 C21 1.875(7)
Si7 C22 1.885(7)
Si8 C25 1.866(7)
Si8 C26 1.869(7)
Si8 C24 1.884(7)
Si9 Si13 2.351(3)
Si9 Si10 2.351(3)
Si9 Si14 2.361(3)
Si10 C28 1.906(7)
Si10 C27 1.915(6)
Si10 Si11 2.339(3)
Si11 C29 1.879(7)
Si11 C30 1.893(7)
Si11 Si12 2.358(3)
Si12 Si16 2.363(3)
Si12 Si15 2.376(3)
Si13 C31 1.851(7)
Si13 C33 1.856(7)
Si13 C32 1.880(6)
Si14 C34 1.876(7)
Si14 C35 1.886(7)
Si14 C36 1.889(7)
Si15 C39 1.874(7)
Si15 C37 1.881(7)
Si15 C38 1.882(7)
Si16 C41 1.873(9)
Si16 C42 1.873(7)
Si16 C40 1.876(8)
Si17 C55 1.866(8)
Si17 C53 1.869(8)
Si17 C54 1.873(8)
Si18 C57 1.872(8)
Si18 C58 1.877(8)
Si18 C56 1.885(8)
C1 C5 1.343(11)
C1 C2 1.395(10)
C2 C3 1.415(11)
C3 C4 1.421(11)
C4 C5 1.372(11)
C6 C7 1.404(9)
C6 C10 1.406(9)
C7 C8 1.402(9)
C8 C9 1.386(9)
C9 C10 1.406(9)
C43 C47 1.376(11)
C43 C44 1.406(13)
C44 C45 1.411(12)
C45 C46 1.434(13)
C46 C47 1.360(12)
C48 C52 1.392(11)
C48 C49 1.413(12)
C49 C50 1.408(11)
C50 C51 1.394(10)
C51 C52 1.399(11)

loop_
_geom_torsion_atom_site_label_1
_geom_torsion_atom_site_label_2
_geom_torsion_atom_site_label_3
_geom_torsion_atom_site_label_4
_geom_torsion
C52 Ti2 N1 Si18 -112.1(4)
C43 Ti2 N1 Si18 68.6(4)
C51 Ti2 N1 Si18 -84.8(4)
C45 Ti2 N1 Si18 133.6(4)
C47 Ti2 N1 Si18 88.7(4)
C44 Ti2 N1 Si18 92.4(6)
C48 Ti2 N1 Si18 -101.7(5)
C49 Ti2 N1 Si18 -53.0(5)
C50 Ti2 N1 Si18 -53.9(4)
C46 Ti2 N1 Si18 121.2(4)
C52 Ti2 N1 Si17 68.5(4)
C43 Ti2 N1 Si17 -110.8(4)
C51 Ti2 N1 Si17 95.8(4)
C45 Ti2 N1 Si17 -45.8(5)
C47 Ti2 N1 Si17 -90.7(4)
C44 Ti2 N1 Si17 -87.0(6)
C48 Ti2 N1 Si17 78.9(5)
C49 Ti2 N1 Si17 127.6(4)
C50 Ti2 N1 Si17 126.7(3)
C46 Ti2 N1 Si17 -58.2(4)
C2 Ti1 Sn1 Si4 -155.6(2)
C4 Ti1 Sn1 Si4 -171.7(3)
C3 Ti1 Sn1 Si4 -140.3(2)
C7 Ti1 Sn1 Si4 0.13(18)
C10 Ti1 Sn1 Si4 -53.9(2)
C1 Ti1 Sn1 Si4 169.5(2)
C6 Ti1 Sn1 Si4 -34.05(19)
C8 Ti1 Sn1 Si4 6.5(2)
C9 Ti1 Sn1 Si4 -31.8(3)
C5 Ti1 Sn1 Si4 157.4(2)
Sn2 Ti1 Sn1 Si4 83.02(7)
C2 Ti1 Sn1 Si1 -0.5(2)
C4 Ti1 Sn1 Si1 -16.6(3)
C3 Ti1 Sn1 Si1 14.7(2)
C7 Ti1 Sn1 Si1 155.19(17)
C10 Ti1 Sn1 Si1 101.12(19)
C1 Ti1 Sn1 Si1 -35.5(2)
C6 Ti1 Sn1 Si1 121.01(19)
C8 Ti1 Sn1 Si1 161.55(19)
C9 Ti1 Sn1 Si1 123.3(3)
C5 Ti1 Sn1 Si1 -47.5(2)
Sn2 Ti1 Sn1 Si1 -121.91(6)
C2 Ti1 Sn2 Si9 3.7(2)
C4 Ti1 Sn2 Si9 -55.3(2)
C3 Ti1 Sn2 Si9 -37.8(3)
C7 Ti1 Sn2 Si9 165.59(17)
C10 Ti1 Sn2 Si9 -168.5(3)
C1 Ti1 Sn2 Si9 -1.1(2)
C6 Ti1 Sn2 Si9 155.4(2)
C8 Ti1 Sn2 Si9 -159.59(18)
C9 Ti1 Sn2 Si9 -142.38(19)
C5 Ti1 Sn2 Si9 -32.9(2)
Sn1 Ti1 Sn2 Si9 80.76(7)
C2 Ti1 Sn2 Si12 160.6(2)
C4 Ti1 Sn2 Si12 101.6(2)
C3 Ti1 Sn2 Si12 119.2(3)
C7 Ti1 Sn2 Si12 -37.47(18)
C10 Ti1 Sn2 Si12 -11.5(3)
C1 Ti1 Sn2 Si12 155.8(2)
C6 Ti1 Sn2 Si12 -47.7(2)
C8 Ti1 Sn2 Si12 -2.64(18)
C9 Ti1 Sn2 Si12 14.57(19)
C5 Ti1 Sn2 Si12 124.1(2)
Sn1 Ti1 Sn2 Si12 -122.29(6)
Si4 Sn1 Si1 Si2 -18.31(9)
Ti1 Sn1 Si1 Si2 -179.96(6)
Si4 Sn1 Si1 Si5 -144.67(12)
Ti1 Sn1 Si1 Si5 53.68(14)
Si4 Sn1 Si1 Si6 96.11(9)
Ti1 Sn1 Si1 Si6 -65.54(9)
Si5 Si1 Si2 C12 56.6(3)
Si6 Si1 Si2 C12 170.6(2)
Sn1 Si1 Si2 C12 -82.6(2)
Si5 Si1 Si2 C11 -62.4(3)
Si6 Si1 Si2 C11 51.6(3)
Sn1 Si1 Si2 C11 158.3(3)
Si5 Si1 Si2 Si3 175.05(10)
Si6 Si1 Si2 Si3 -70.91(13)
Sn1 Si1 Si2 Si3 35.81(11)
C12 Si2 Si3 C14 -42.8(3)
C11 Si2 Si3 C14 71.0(4)
Si1 Si2 Si3 C14 -162.0(3)
C12 Si2 Si3 C13 -159.3(3)
C11 Si2 Si3 C13 -45.5(4)
Si1 Si2 Si3 C13 81.5(2)
C12 Si2 Si3 Si4 79.3(3)
C11 Si2 Si3 Si4 -166.8(3)
Si1 Si2 Si3 Si4 -39.81(13)
C14 Si3 Si4 Si7 29.3(3)
C13 Si3 Si4 Si7 150.4(3)
Si2 Si3 Si4 Si7 -90.95(12)
C14 Si3 Si4 Si8 -83.2(3)
C13 Si3 Si4 Si8 37.9(3)
Si2 Si3 Si4 Si8 156.52(10)
C14 Si3 Si4 Sn1 146.5(3)
C13 Si3 Si4 Sn1 -92.5(3)
Si2 Si3 Si4 Sn1 26.21(12)
Si1 Sn1 Si4 Si3 -4.48(9)
Ti1 Sn1 Si4 Si3 155.37(7)
Si1 Sn1 Si4 Si7 113.86(9)
Ti1 Sn1 Si4 Si7 -86.29(10)
Si1 Sn1 Si4 Si8 -125.36(10)
Ti1 Sn1 Si4 Si8 34.49(13)
Si2 Si1 Si5 C17 -179.4(3)
Si6 Si1 Si5 C17 63.4(3)
Sn1 Si1 Si5 C17 -53.2(3)
Si2 Si1 Si5 C16 62.7(3)
Si6 Si1 Si5 C16 -54.5(3)
Sn1 Si1 Si5 C16 -171.1(3)
Si2 Si1 Si5 C15 -54.7(3)
Si6 Si1 Si5 C15 -171.9(3)
Sn1 Si1 Si5 C15 71.5(3)
Si2 Si1 Si6 C20 -141.8(3)
Si5 Si1 Si6 C20 -27.5(3)
Sn1 Si1 Si6 C20 107.6(3)
Si2 Si1 Si6 C19 97.6(3)
Si5 Si1 Si6 C19 -148.1(3)
Sn1 Si1 Si6 C19 -13.0(3)
Si2 Si1 Si6 C18 -22.9(3)
Si5 Si1 Si6 C18 91.4(3)
Sn1 Si1 Si6 C18 -133.5(3)
Si3 Si4 Si7 C23 164.5(3)
Si8 Si4 Si7 C23 -82.9(3)
Sn1 Si4 Si7 C23 47.4(3)
Si3 Si4 Si7 C21 44.2(3)
Si8 Si4 Si7 C21 156.8(3)
Sn1 Si4 Si7 C21 -72.9(3)
Si3 Si4 Si7 C22 -77.2(3)
Si8 Si4 Si7 C22 35.4(3)
Sn1 Si4 Si7 C22 165.7(3)
Si3 Si4 Si8 C25 165.6(3)
Si7 Si4 Si8 C25 49.8(3)
Sn1 Si4 Si8 C25 -72.4(3)
Si3 Si4 Si8 C26 -69.2(3)
Si7 Si4 Si8 C26 175.1(3)
Sn1 Si4 Si8 C26 52.9(3)
Si3 Si4 Si8 C24 46.2(3)
Si7 Si4 Si8 C24 -69.6(3)
Sn1 Si4 Si8 C24 168.3(3)
Si12 Sn2 Si9 Si13 112.08(9)
Ti1 Sn2 Si9 Si13 -86.55(10)
Si12 Sn2 Si9 Si10 -6.24(9)
Ti1 Sn2 Si9 Si10 155.14(7)
Si12 Sn2 Si9 Si14 -127.27(10)
Ti1 Sn2 Si9 Si14 34.10(13)
Si13 Si9 Si10 C28 151.7(2)
Si14 Si9 Si10 C28 39.0(2)
Sn2 Si9 Si10 C28 -90.6(2)
Si13 Si9 Si10 C27 31.4(3)
Si14 Si9 Si10 C27 -81.2(3)
Sn2 Si9 Si10 C27 149.1(2)
Si13 Si9 Si10 Si11 -90.05(11)
Si14 Si9 Si10 Si11 157.27(10)
Sn2 Si9 Si10 Si11 27.66(11)
C28 Si10 Si11 C29 -160.0(3)
C27 Si10 Si11 C29 -43.2(3)
Si9 Si10 Si11 C29 79.2(2)
C28 Si10 Si11 C30 -44.4(3)
C27 Si10 Si11 C30 72.4(4)
Si9 Si10 Si11 C30 -165.1(3)
C28 Si10 Si11 Si12 80.9(2)
C27 Si10 Si11 Si12 -162.3(3)
Si9 Si10 Si11 Si12 -39.86(12)
C29 Si11 Si12 Si16 54.3(3)
C30 Si11 Si12 Si16 -65.9(3)
Si10 Si11 Si12 Si16 172.83(10)
C29 Si11 Si12 Si15 168.0(2)
C30 Si11 Si12 Si15 47.8(3)
Si10 Si11 Si12 Si15 -73.50(12)
C29 Si11 Si12 Sn2 -83.9(2)
C30 Si11 Si12 Sn2 155.9(3)
Si10 Si11 Si12 Sn2 34.62(11)
Si9 Sn2 Si12 Si11 -16.67(9)
Ti1 Sn2 Si12 Si11 -179.76(6)
Si9 Sn2 Si12 Si16 -142.76(11)
Ti1 Sn2 Si12 Si16 54.16(13)
Si9 Sn2 Si12 Si15 97.38(8)
Ti1 Sn2 Si12 Si15 -65.70(9)
Si10 Si9 Si13 C31 166.9(3)
Si14 Si9 Si13 C31 -79.8(3)
Sn2 Si9 Si13 C31 49.9(3)
Si10 Si9 Si13 C33 46.5(3)
Si14 Si9 Si13 C33 159.8(3)
Sn2 Si9 Si13 C33 -70.5(3)
Si10 Si9 Si13 C32 -73.7(3)
Si14 Si9 Si13 C32 39.6(3)
Sn2 Si9 Si13 C32 169.3(3)
Si13 Si9 Si14 C34 167.9(3)
Si10 Si9 Si14 C34 -76.3(3)
Sn2 Si9 Si14 C34 45.5(3)
Si13 Si9 Si14 C35 -74.5(3)
Si10 Si9 Si14 C35 41.3(3)
Sn2 Si9 Si14 C35 163.1(3)
Si13 Si9 Si14 C36 44.3(3)
Si10 Si9 Si14 C36 160.1(3)
Sn2 Si9 Si14 C36 -78.2(3)
Si11 Si12 Si15 C39 -25.2(3)
Si16 Si12 Si15 C39 88.7(3)
Sn2 Si12 Si15 C39 -136.8(3)
Si11 Si12 Si15 C37 95.6(3)
Si16 Si12 Si15 C37 -150.4(3)
Sn2 Si12 Si15 C37 -16.0(3)
Si11 Si12 Si15 C38 -144.4(3)
Si16 Si12 Si15 C38 -30.5(3)
Sn2 Si12 Si15 C38 104.0(3)
Si11 Si12 Si16 C41 -53.3(4)
Si15 Si12 Si16 C41 -169.5(4)
Sn2 Si12 Si16 C41 72.7(4)
Si11 Si12 Si16 C42 -178.7(3)
Si15 Si12 Si16 C42 65.2(3)
Sn2 Si12 Si16 C42 -52.6(3)
Si11 Si12 Si16 C40 61.7(4)
Si15 Si12 Si16 C40 -54.4(4)
Sn2 Si12 Si16 C40 -172.2(4)
Si18 N1 Si17 C55 41.3(5)
Ti2 N1 Si17 C55 -139.3(4)
Si18 N1 Si17 C53 158.6(4)
Ti2 N1 Si17 C53 -22.1(4)
Si18 N1 Si17 C54 -80.0(5)
Ti2 N1 Si17 C54 99.4(4)
Si17 N1 Si18 C57 -80.5(5)
Ti2 N1 Si18 C57 100.1(4)
Si17 N1 Si18 C58 157.5(4)
Ti2 N1 Si18 C58 -21.9(5)
Si17 N1 Si18 C56 41.3(5)
Ti2 N1 Si18 C56 -138.1(4)
C2 Ti1 C1 C5 117.6(7)
C4 Ti1 C1 C5 36.7(5)
C3 Ti1 C1 C5 79.2(6)
C7 Ti1 C1 C5 -120.5(9)
C10 Ti1 C1 C5 97.2(6)
C6 Ti1 C1 C5 153.2(5)
C8 Ti1 C1 C5 -14.8(9)
C9 Ti1 C1 C5 44.3(7)
Sn1 Ti1 C1 C5 -159.2(5)
Sn2 Ti1 C1 C5 -69.7(5)
C4 Ti1 C1 C2 -80.9(5)
C3 Ti1 C1 C2 -38.5(4)
C7 Ti1 C1 C2 121.9(9)
C10 Ti1 C1 C2 -20.4(6)
C6 Ti1 C1 C2 35.6(7)
C8 Ti1 C1 C2 -132.4(6)
C9 Ti1 C1 C2 -73.3(6)
C5 Ti1 C1 C2 -117.6(7)
Sn1 Ti1 C1 C2 83.2(4)
Sn2 Ti1 C1 C2 172.7(4)
C5 C1 C2 C3 -0.1(8)
Ti1 C1 C2 C3 65.3(5)
C5 C1 C2 Ti1 -65.4(6)
C4 Ti1 C2 C1 75.6(5)
C3 Ti1 C2 C1 114.3(7)
C7 Ti1 C2 C1 -148.9(5)
C10 Ti1 C2 C1 165.8(4)
C6 Ti1 C2 C1 -159.9(4)
C8 Ti1 C2 C1 129.1(6)
C9 Ti1 C2 C1 133.1(5)
C5 Ti1 C2 C1 35.2(4)
Sn1 Ti1 C2 C1 -91.0(4)
Sn2 Ti1 C2 C1 -8.5(5)
C4 Ti1 C2 C3 -38.7(5)
C7 Ti1 C2 C3 96.8(6)
C10 Ti1 C2 C3 51.5(5)
C1 Ti1 C2 C3 -114.3(7)
C6 Ti1 C2 C3 85.8(5)
C8 Ti1 C2 C3 14.8(9)
C9 Ti1 C2 C3 18.8(6)
C5 Ti1 C2 C3 -79.1(5)
Sn1 Ti1 C2 C3 154.7(5)
Sn2 Ti1 C2 C3 -122.8(4)
C1 C2 C3 C4 -0.6(7)
Ti1 C2 C3 C4 65.0(5)
C1 C2 C3 Ti1 -65.6(5)
C4 Ti1 C3 C2 113.7(7)
C7 Ti1 C3 C2 -133.6(5)
C10 Ti1 C3 C2 -129.8(5)
C1 Ti1 C3 C2 37.9(4)
C6 Ti1 C3 C2 -109.6(5)
C8 Ti1 C3 C2 -172.9(4)
C9 Ti1 C3 C2 -164.0(5)
C5 Ti1 C3 C2 77.3(5)
Sn1 Ti1 C3 C2 -26.8(5)
Sn2 Ti1 C3 C2 82.9(6)
C2 Ti1 C3 C4 -113.7(7)
C7 Ti1 C3 C4 112.8(5)
C10 Ti1 C3 C4 116.5(5)
C1 Ti1 C3 C4 -75.8(5)
C6 Ti1 C3 C4 136.7(5)
C8 Ti1 C3 C4 73.4(5)
C9 Ti1 C3 C4 82.3(5)
C5 Ti1 C3 C4 -36.4(5)
Sn1 Ti1 C3 C4 -140.5(4)
Sn2 Ti1 C3 C4 -30.8(6)
C2 C3 C4 C5 1.1(8)
Ti1 C3 C4 C5 66.1(5)
C2 C3 C4 Ti1 -65.0(5)
C2 Ti1 C4 C5 -77.3(5)
C3 Ti1 C4 C5 -115.9(7)
C7 Ti1 C4 C5 134.1(5)
C10 Ti1 C4 C5 -179.0(5)
C1 Ti1 C4 C5 -35.8(5)
C6 Ti1 C4 C5 -176.4(5)
C8 Ti1 C4 C5 123.2(5)
C9 Ti1 C4 C5 149.1(5)
Sn1 Ti1 C4 C5 -58.5(6)
Sn2 Ti1 C4 C5 41.8(5)
C2 Ti1 C4 C3 38.5(4)
C7 Ti1 C4 C3 -110.1(5)
C10 Ti1 C4 C3 -63.2(5)
C1 Ti1 C4 C3 80.0(5)
C6 Ti1 C4 C3 -60.6(6)
C8 Ti1 C4 C3 -121.0(5)
C9 Ti1 C4 C3 -95.0(5)
C5 Ti1 C4 C3 115.9(7)
Sn1 Ti1 C4 C3 57.4(6)
Sn2 Ti1 C4 C3 157.6(4)
C2 C1 C5 C4 0.8(9)
Ti1 C1 C5 C4 -63.3(6)
C2 C1 C5 Ti1 64.1(5)
C3 C4 C5 C1 -1.2(9)
Ti1 C4 C5 C1 63.8(6)
C3 C4 C5 Ti1 -64.9(5)
C2 Ti1 C5 C1 -36.9(5)
C4 Ti1 C5 C1 -117.0(7)
C3 Ti1 C5 C1 -79.0(5)
C7 Ti1 C5 C1 147.3(5)
C10 Ti1 C5 C1 -115.7(5)
C6 Ti1 C5 C1 -106.2(12)
C8 Ti1 C5 C1 172.4(5)
C9 Ti1 C5 C1 -150.5(5)
Sn1 Ti1 C5 C1 22.4(6)
Sn2 Ti1 C5 C1 105.3(5)
C2 Ti1 C5 C4 80.1(5)
C3 Ti1 C5 C4 38.0(5)
C7 Ti1 C5 C4 -95.7(7)
C10 Ti1 C5 C4 1.3(7)
C1 Ti1 C5 C4 117.0(7)
C6 Ti1 C5 C4 10.8(14)
C8 Ti1 C5 C4 -70.6(6)
C9 Ti1 C5 C4 -33.5(6)
Sn1 Ti1 C5 C4 139.4(5)
Sn2 Ti1 C5 C4 -137.7(5)
C2 Ti1 C6 C7 170.7(4)
C4 Ti1 C6 C7 -119.6(5)
C3 Ti1 C6 C7 -151.8(4)
C10 Ti1 C6 C7 -115.1(6)
C1 Ti1 C6 C7 148.9(5)
C8 Ti1 C6 C7 -37.3(4)
C9 Ti1 C6 C7 -77.9(4)
C5 Ti1 C6 C7 -127.6(11)
Sn1 Ti1 C6 C7 100.2(4)
Sn2 Ti1 C6 C7 18.0(4)
C2 Ti1 C6 C10 -74.3(5)
C4 Ti1 C6 C10 -4.5(6)
C3 Ti1 C6 C10 -36.8(5)
C7 Ti1 C6 C10 115.1(6)
C1 Ti1 C6 C10 -96.0(6)
C8 Ti1 C6 C10 77.7(4)
C9 Ti1 C6 C10 37.2(4)
C5 Ti1 C6 C10 -12.6(13)
Sn1 Ti1 C6 C10 -144.7(4)
Sn2 Ti1 C6 C10 133.1(4)
C10 C6 C7 C8 1.0(7)
Ti1 C6 C7 C8 65.4(4)
C10 C6 C7 Ti1 -64.4(4)
C2 Ti1 C7 C8 -133.1(6)
C4 Ti1 C7 C8 -18.7(6)
C3 Ti1 C7 C8 -73.6(6)
C10 Ti1 C7 C8 -78.0(4)
C1 Ti1 C7 C8 131.7(9)
C6 Ti1 C7 C8 -115.7(6)
C9 Ti1 C7 C8 -36.6(4)
C5 Ti1 C7 C8 39.6(7)
Sn1 Ti1 C7 C8 170.2(4)
Sn2 Ti1 C7 C8 80.5(4)
C2 Ti1 C7 C6 -17.3(7)
C4 Ti1 C7 C6 97.1(5)
C3 Ti1 C7 C6 42.2(6)
C10 Ti1 C7 C6 37.7(4)
C1 Ti1 C7 C6 -112.6(9)
C8 Ti1 C7 C6 115.7(6)
C9 Ti1 C7 C6 79.2(4)
C5 Ti1 C7 C6 155.3(6)
Sn1 Ti1 C7 C6 -74.1(4)
Sn2 Ti1 C7 C6 -163.7(4)
C6 C7 C8 C9 -0.7(7)
Ti1 C7 C8 C9 64.6(5)
C6 C7 C8 Ti1 -65.4(4)
C2 Ti1 C8 C9 6.2(8)
C4 Ti1 C8 C9 51.1(5)
C3 Ti1 C8 C9 16.0(5)
C7 Ti1 C8 C9 -116.4(6)
C10 Ti1 C8 C9 -37.6(4)
C1 Ti1 C8 C9 93.5(7)
C6 Ti1 C8 C9 -79.0(4)
C5 Ti1 C8 C9 84.1(5)
Sn1 Ti1 C8 C9 -127.6(4)
Sn2 Ti1 C8 C9 149.9(4)
C2 Ti1 C8 C7 122.6(6)
C4 Ti1 C8 C7 167.5(4)
C3 Ti1 C8 C7 132.4(4)
C10 Ti1 C8 C7 78.8(4)
C1 Ti1 C8 C7 -150.1(5)
C6 Ti1 C8 C7 37.4(4)
C9 Ti1 C8 C7 116.4(6)
C5 Ti1 C8 C7 -159.5(4)
Sn1 Ti1 C8 C7 -11.2(4)
Sn2 Ti1 C8 C7 -93.7(4)
C7 C8 C9 C10 0.1(7)
Ti1 C8 C9 C10 64.1(5)
C7 C8 C9 Ti1 -63.9(4)
C2 Ti1 C9 C8 -177.0(4)
C4 Ti1 C9 C8 -131.2(5)
C3 Ti1 C9 C8 -166.3(5)
C7 Ti1 C9 C8 37.2(4)
C10 Ti1 C9 C8 115.7(6)
C1 Ti1 C9 C8 -137.5(5)
C6 Ti1 C9 C8 78.5(4)
C5 Ti1 C9 C8 -113.2(4)
Sn1 Ti1 C9 C8 76.0(5)
Sn2 Ti1 C9 C8 -31.2(4)
C2 Ti1 C9 C10 67.3(5)
C4 Ti1 C9 C10 113.0(5)
C3 Ti1 C9 C10 77.9(5)
C7 Ti1 C9 C10 -78.5(4)
C1 Ti1 C9 C10 106.7(5)
C6 Ti1 C9 C10 -37.2(4)
C8 Ti1 C9 C10 -115.7(6)
C5 Ti1 C9 C10 131.0(4)
Sn1 Ti1 C9 C10 -39.8(5)
Sn2 Ti1 C9 C10 -147.0(4)
C8 C9 C10 C6 0.5(7)
Ti1 C9 C10 C6 65.1(5)
C8 C9 C10 Ti1 -64.6(5)
C7 C6 C10 C9 -0.9(7)
Ti1 C6 C10 C9 -65.2(5)
C7 C6 C10 Ti1 64.3(4)
C2 Ti1 C10 C9 -125.7(4)
C4 Ti1 C10 C9 -67.3(5)
C3 Ti1 C10 C9 -98.7(5)
C7 Ti1 C10 C9 78.4(4)
C1 Ti1 C10 C9 -114.0(5)
C6 Ti1 C10 C9 116.1(6)
C8 Ti1 C10 C9 36.9(4)
C5 Ti1 C10 C9 -68.0(5)
Sn1 Ti1 C10 C9 151.7(4)
Sn2 Ti1 C10 C9 47.3(5)
C2 Ti1 C10 C6 118.2(4)
C4 Ti1 C10 C6 176.6(4)
C3 Ti1 C10 C6 145.2(5)
C7 Ti1 C10 C6 -37.7(4)
C1 Ti1 C10 C6 130.0(5)
C8 Ti1 C10 C6 -79.1(4)
C9 Ti1 C10 C6 -116.1(6)
C5 Ti1 C10 C6 175.9(4)
Sn1 Ti1 C10 C6 35.6(4)
Sn2 Ti1 C10 C6 -68.8(5)
N1 Ti2 C43 C47 38.2(8)
C52 Ti2 C43 C47 -140.7(7)
C51 Ti2 C43 C47 158.2(6)
C45 Ti2 C43 C47 -78.6(7)
C44 Ti2 C43 C47 -116.5(9)
C48 Ti2 C43 C47 -148.6(7)
C49 Ti2 C43 C47 178.8(7)
C50 Ti2 C43 C47 150.5(6)
C46 Ti2 C43 C47 -36.4(6)
N1 Ti2 C43 C44 154.6(5)
C52 Ti2 C43 C44 -24.3(8)
C51 Ti2 C43 C44 -85.3(9)
C45 Ti2 C43 C44 37.8(6)
C47 Ti2 C43 C44 116.5(9)
C48 Ti2 C43 C44 -32.1(6)
C49 Ti2 C43 C44 -64.7(6)
C50 Ti2 C43 C44 -93.1(6)
C46 Ti2 C43 C44 80.1(6)
C47 C43 C44 C45 2.6(10)
Ti2 C43 C44 C45 -64.0(6)
C47 C43 C44 Ti2 66.6(6)
N1 Ti2 C44 C43 -40.7(8)
C52 Ti2 C44 C43 164.2(5)
C51 Ti2 C44 C43 135.4(6)
C45 Ti2 C44 C43 -114.8(9)
C47 Ti2 C44 C43 -36.4(5)
C48 Ti2 C44 C43 148.8(6)
C49 Ti2 C44 C43 114.0(6)
C50 Ti2 C44 C43 102.8(6)
C46 Ti2 C44 C43 -75.9(6)
N1 Ti2 C44 C45 74.0(9)
C52 Ti2 C44 C45 -81.0(7)
C43 Ti2 C44 C45 114.8(9)
C51 Ti2 C44 C45 -109.8(7)
C47 Ti2 C44 C45 78.4(6)
C48 Ti2 C44 C45 -96.4(7)
C49 Ti2 C44 C45 -131.3(7)
C50 Ti2 C44 C45 -142.5(6)
C46 Ti2 C44 C45 38.8(6)
C43 C44 C45 C46 -3.5(9)
Ti2 C44 C45 C46 -67.1(5)
C43 C44 C45 Ti2 63.6(6)
N1 Ti2 C45 C44 -135.5(6)
C52 Ti2 C45 C44 107.9(7)
C43 Ti2 C45 C44 -37.8(6)
C51 Ti2 C45 C44 104.9(7)
C47 Ti2 C45 C44 -78.3(6)
C48 Ti2 C45 C44 77.9(7)
C49 Ti2 C45 C44 49.5(7)
C50 Ti2 C45 C44 55.5(8)
C46 Ti2 C45 C44 -113.5(9)
N1 Ti2 C45 C46 -22.0(7)
C52 Ti2 C45 C46 -138.6(6)
C43 Ti2 C45 C46 75.7(6)
C51 Ti2 C45 C46 -141.6(6)
C47 Ti2 C45 C46 35.2(5)
C44 Ti2 C45 C46 113.5(9)
C48 Ti2 C45 C46 -168.5(6)
C49 Ti2 C45 C46 163.0(6)
C50 Ti2 C45 C46 169.0(5)
C44 C45 C46 C47 3.3(9)
Ti2 C45 C46 C47 -63.5(6)
C44 C45 C46 Ti2 66.8(6)
N1 Ti2 C46 C47 -80.7(6)
C52 Ti2 C46 C47 169.6(5)
C43 Ti2 C46 C47 37.3(6)
C51 Ti2 C46 C47 -159.7(6)
C45 Ti2 C46 C47 117.3(8)
C44 Ti2 C46 C47 79.0(6)
C48 Ti2 C46 C47 130.2(6)
C49 Ti2 C46 C47 93.1(7)
C50 Ti2 C46 C47 73(2)
N1 Ti2 C46 C45 162.0(6)
C52 Ti2 C46 C45 52.3(7)
C43 Ti2 C46 C45 -80.0(6)
C51 Ti2 C46 C45 83.0(8)
C47 Ti2 C46 C45 -117.3(8)
C44 Ti2 C46 C45 -38.3(6)
C48 Ti2 C46 C45 12.9(7)
C49 Ti2 C46 C45 -24.2(8)
C50 Ti2 C46 C45 -45(2)
C45 C46 C47 C43 -1.8(9)
Ti2 C46 C47 C43 -64.2(6)
C45 C46 C47 Ti2 62.4(6)
C44 C43 C47 C46 -0.5(10)
Ti2 C43 C47 C46 65.9(6)
C44 C43 C47 Ti2 -66.4(6)
N1 Ti2 C47 C46 98.6(6)
C52 Ti2 C47 C46 -21.9(11)
C43 Ti2 C47 C46 -115.9(10)
C51 Ti2 C47 C46 131.6(14)
C45 Ti2 C47 C46 -37.4(5)
C44 Ti2 C47 C46 -78.8(6)
C48 Ti2 C47 C46 -71.6(7)
C49 Ti2 C47 C46 -117.4(6)
C50 Ti2 C47 C46 -163.0(6)
N1 Ti2 C47 C43 -145.4(7)
C52 Ti2 C47 C43 94.0(10)
C51 Ti2 C47 C43 -112.4(15)
C45 Ti2 C47 C43 78.6(7)
C44 Ti2 C47 C43 37.2(6)
C48 Ti2 C47 C43 44.3(9)
C49 Ti2 C47 C43 -1.5(9)
C50 Ti2 C47 C43 -47.1(10)
C46 Ti2 C47 C43 115.9(10)
N1 Ti2 C48 C52 -18.0(8)
C43 Ti2 C48 C52 171.2(5)
C51 Ti2 C48 C52 -38.4(5)
C45 Ti2 C48 C52 118.9(6)
C47 Ti2 C48 C52 147.2(6)
C44 Ti2 C48 C52 153.4(6)
C49 Ti2 C48 C52 -116.5(7)
C50 Ti2 C48 C52 -79.3(5)
C46 Ti2 C48 C52 111.5(6)
N1 Ti2 C48 C49 98.4(6)
C52 Ti2 C48 C49 116.5(7)
C43 Ti2 C48 C49 -72.3(6)
C51 Ti2 C48 C49 78.1(5)
C45 Ti2 C48 C49 -124.6(5)
C47 Ti2 C48 C49 -96.3(6)
C44 Ti2 C48 C49 -90.2(5)
C50 Ti2 C48 C49 37.2(5)
C46 Ti2 C48 C49 -132.0(5)
C52 C48 C49 C50 -2.2(9)
Ti2 C48 C49 C50 -65.2(5)
C52 C48 C49 Ti2 63.0(6)
N1 Ti2 C49 C50 -1.7(7)
C52 Ti2 C49 C50 78.9(5)
C43 Ti2 C49 C50 -130.1(6)
C51 Ti2 C49 C50 37.3(5)
C45 Ti2 C49 C50 172.8(5)
C47 Ti2 C49 C50 -129.3(6)
C44 Ti2 C49 C50 -161.3(6)
C48 Ti2 C49 C50 115.6(7)
C46 Ti2 C49 C50 -173.3(5)
N1 Ti2 C49 C48 -117.3(5)
C52 Ti2 C49 C48 -36.7(5)
C43 Ti2 C49 C48 114.3(6)
C51 Ti2 C49 C48 -78.3(5)
C45 Ti2 C49 C48 57.1(6)
C47 Ti2 C49 C48 115.1(6)
C44 Ti2 C49 C48 83.0(6)
C50 Ti2 C49 C48 -115.6(7)
C46 Ti2 C49 C48 71.1(7)
C48 C49 C50 C51 1.1(9)
Ti2 C49 C50 C51 -63.8(5)
C48 C49 C50 Ti2 64.9(6)
N1 Ti2 C50 C51 -66.0(5)
C52 Ti2 C50 C51 36.9(5)
C43 Ti2 C50 C51 172.9(5)
C45 Ti2 C50 C51 104.9(6)
C47 Ti2 C50 C51 -160.4(5)
C44 Ti2 C50 C51 135.2(5)
C48 Ti2 C50 C51 77.8(5)
C49 Ti2 C50 C51 115.2(8)
C46 Ti2 C50 C51 141.0(18)
N1 Ti2 C50 C49 178.7(5)
C52 Ti2 C50 C49 -78.3(6)
C43 Ti2 C50 C49 57.6(7)
C51 Ti2 C50 C49 -115.2(8)
C45 Ti2 C50 C49 -10.4(8)
C47 Ti2 C50 C49 84.4(7)
C44 Ti2 C50 C49 20.0(7)
C48 Ti2 C50 C49 -37.4(5)
C46 Ti2 C50 C49 26(2)
C49 C50 C51 C52 0.5(9)
Ti2 C50 C51 C52 -64.1(5)
C49 C50 C51 Ti2 64.6(5)
N1 Ti2 C51 C50 114.5(5)
C52 Ti2 C51 C50 -116.9(7)
C43 Ti2 C51 C50 -12.6(10)
C45 Ti2 C51 C50 -111.7(6)
C47 Ti2 C51 C50 81.4(16)
C44 Ti2 C51 C50 -63.2(7)
C48 Ti2 C51 C50 -79.0(5)
C49 Ti2 C51 C50 -37.5(5)
C46 Ti2 C51 C50 -164.7(7)
N1 Ti2 C51 C52 -128.6(5)
C43 Ti2 C51 C52 104.3(8)
C45 Ti2 C51 C52 5.2(7)
C47 Ti2 C51 C52 -161.7(14)
C44 Ti2 C51 C52 53.7(7)
C48 Ti2 C51 C52 37.9(5)
C49 Ti2 C51 C52 79.4(5)
C50 Ti2 C51 C52 116.9(7)
C46 Ti2 C51 C52 -47.9(9)
C49 C48 C52 C51 2.5(9)
Ti2 C48 C52 C51 66.7(5)
C49 C48 C52 Ti2 -64.2(6)
C50 C51 C52 C48 -1.9(9)
Ti2 C51 C52 C48 -67.6(5)
C50 C51 C52 Ti2 65.7(5)
N1 Ti2 C52 C48 167.7(5)
C43 Ti2 C52 C48 -13.4(8)
C51 Ti2 C52 C48 114.1(7)
C45 Ti2 C52 C48 -62.2(6)
C47 Ti2 C52 C48 -75.3(9)
C44 Ti2 C52 C48 -27.6(6)
C49 Ti2 C52 C48 36.9(5)
C50 Ti2 C52 C48 77.7(6)
C46 Ti2 C52 C48 -89.6(6)
N1 Ti2 C52 C51 53.6(5)
C43 Ti2 C52 C51 -127.4(6)
C45 Ti2 C52 C51 -176.2(5)
C47 Ti2 C52 C51 170.7(7)
C44 Ti2 C52 C51 -141.6(5)
C48 Ti2 C52 C51 -114.1(7)
C49 Ti2 C52 C51 -77.1(5)
C50 Ti2 C52 C51 -36.3(5)
C46 Ti2 C52 C51 156.4(5)
